data_1553736
loop_
_publ_author_name
'Xu, Dan'
'Li, Yanbang'
'Lou, Ning'
'Gan, Liangbing'

_publ_section_title
;
 Synthesis of homoazafullerene [C59N(CH2)]R and azahomoazafullerene
 [C59N(NH)]R
;
_journal_issue 5
_journal_name_full 'Organic Chemistry Frontiers'
_journal_page_first 750
_journal_paper_doi 10.1039/C7QO00098G
_journal_volume 4
_journal_year 2017
_chemical_formula_moiety 'C76 H38 Br N O8'
_chemical_formula_sum 'C76 H38 Br N O8'
_chemical_formula_weight 1172.98
_space_group_crystal_system monoclinic
_space_group_IT_number 14
_space_group_name_Hall '-P 2yn'
_space_group_name_H-M_alt 'P 1 21/n 1'
_atom_sites_solution_hydrogens geom
_audit_creation_date 2016-01-20
_audit_creation_method
;
Olex2 1.2
(compiled 2015.09.30 svn.r3233 for OlexSys, GUI svn.r5103)
;
_audit_update_record
;
2016-12-14 deposited with the CCDC.
2017-02-16 downloaded from the CCDC.
;
_cell_angle_alpha 90
_cell_angle_beta 109.444(8)
_cell_angle_gamma 90
_cell_formula_units_Z 4
_cell_length_a 13.8397(9)
_cell_length_b 24.2642(13)
_cell_length_c 16.7166(13)
_cell_measurement_reflns_used 2689
_cell_measurement_temperature 180.00(10)
_cell_measurement_theta_max 24.1730
_cell_measurement_theta_min 3.3940
_cell_volume 5293.4(7)
_computing_cell_refinement
;
CrysAlisPro, Agilent Technologies,
Version 1.171.36.32 (release 02-08-2013 CrysAlis171 .NET)
(compiled Aug  2 2013,16:46:58)
;
_computing_data_collection
;
CrysAlisPro, Agilent Technologies,
Version 1.171.36.32 (release 02-08-2013 CrysAlis171 .NET)
(compiled Aug  2 2013,16:46:58)
;
_computing_data_reduction
;
CrysAlisPro, Agilent Technologies,
Version 1.171.36.32 (release 02-08-2013 CrysAlis171 .NET)
(compiled Aug  2 2013,16:46:58)
;
_computing_molecular_graphics 'Olex2 (Dolomanov et al., 2009)'
_computing_publication_material 'Olex2 (Dolomanov et al., 2009)'
_computing_structure_refinement 'ShelXL (Sheldrick, 2015)'
_computing_structure_solution 'SIR2004 (Burla et al., 2007)'
_diffrn_ambient_temperature 180.00(10)
_diffrn_detector_area_resol_mean 10.3914
_diffrn_measured_fraction_theta_full 0.991
_diffrn_measured_fraction_theta_max 0.990
_diffrn_measurement_details
;
#__ type_ start__ end____ width___ exp.time_
  1 omega  -20.00   52.00   1.0000    6.0000
omega____ theta____ kappa____ phi______ frames
    -       10.5454  -99.0000   90.0000 72

#__ type_ start__ end____ width___ exp.time_
  2 omega  -12.00   77.00   1.0000    6.0000
omega____ theta____ kappa____ phi______ frames
    -       10.5454   57.0000  -90.0000 89
;
_diffrn_measurement_device_type 'SuperNova, Dual, Cu at zero, Atlas'
_diffrn_measurement_method '\w scans'
_diffrn_orient_matrix_UB_11 -0.0127320000
_diffrn_orient_matrix_UB_12 -0.0271233000
_diffrn_orient_matrix_UB_13 -0.0158553000
_diffrn_orient_matrix_UB_21 0.0376119000
_diffrn_orient_matrix_UB_22 -0.0107809000
_diffrn_orient_matrix_UB_23 0.0366887000
_diffrn_orient_matrix_UB_31 -0.0370718000
_diffrn_orient_matrix_UB_32 -0.0016185000
_diffrn_orient_matrix_UB_33 0.0207163000
_diffrn_radiation_monochromator mirror
_diffrn_radiation_type MoK\a
_diffrn_radiation_wavelength 0.71073
_diffrn_reflns_av_unetI/netI 0.1648
_diffrn_reflns_Laue_measured_fraction_full 0.991
_diffrn_reflns_Laue_measured_fraction_max 0.990
_diffrn_reflns_point_group_measured_fraction_full 0.991
_diffrn_reflns_point_group_measured_fraction_max 0.990
_diffrn_reflns_theta_full 25.242
_diffrn_reflns_theta_max 26.022
_diffrn_reflns_theta_min 3.072
_diffrn_source 'SuperNova (Mo) X-ray Source'
_exptl_absorpt_coefficient_mu 0.845
_exptl_absorpt_correction_T_max 1.00000
_exptl_absorpt_correction_T_min 0.61067
_exptl_absorpt_correction_type multi-scan
_exptl_absorpt_process_details
;
CrysAlisPro, Agilent Technologies,
Version 1.171.36.32 (release 02-08-2013 CrysAlis171 .NET)
(compiled Aug  2 2013,16:46:58)
Empirical absorption correction using spherical harmonics,
 implemented in SCALE3 ABSPACK scaling algorithm.
;
_exptl_crystal_density_diffrn 1.472
_exptl_crystal_F_000 2400
_exptl_crystal_size_max 0.1
_exptl_crystal_size_mid 0.1
_exptl_crystal_size_min 0.05
_platon_squeeze_details
;
;
_refine_diff_density_max 0.735
_refine_diff_density_min -0.562
_refine_diff_density_rms 0.095
_refine_ls_extinction_method none
_refine_ls_goodness_of_fit_ref 0.921
_refine_ls_hydrogen_treatment constr
_refine_ls_matrix_type full
_refine_ls_number_parameters 787
_refine_ls_number_reflns 10314
_refine_ls_number_restraints 24
_refine_ls_restrained_S_all 0.925
_refine_ls_R_factor_all 0.1521
_refine_ls_R_factor_gt 0.0699
_refine_ls_shift/su_max 0.001
_refine_ls_shift/su_mean 0.000
_refine_ls_structure_factor_coef Fsqd
_refine_ls_weighting_details 'w=1/[\s^2^(Fo^2^)+(0.0705P)^2^] where P=(Fo^2^+2Fc^2^)/3'
_refine_ls_weighting_scheme calc
_refine_ls_wR_factor_gt 0.1429
_refine_ls_wR_factor_ref 0.1714
_reflns_Friedel_coverage 0.000
_reflns_number_gt 5220
_reflns_number_total 10314
_reflns_threshold_expression 'I > 2\s(I)'
_cod_data_source_file c7qo00098g2.cif
_cod_data_source_block exp_6568-sr
_cod_database_code 1553736
_shelxl_version_number 2014-3
_chemical_oxdiff_formula 'C76 N1 O8 Br1'
_shelx_space_group_comment
;
The symmetry employed for this shelxl refinement is uniquely defined
by the following loop, which should always be used as a source of
symmetry information in preference to the above space-group names.
They are only intended as comments.
;
_shelx_estimated_absorpt_t_max 0.959
_shelx_estimated_absorpt_t_min 0.920
_reflns_odcompleteness_completeness 99.02
_reflns_odcompleteness_iscentric 1
_reflns_odcompleteness_theta 25.97
_olex2_refinement_description
;
1. Fixed Uiso
 At 1.2 times of:
  All C(H,H) groups
 At 1.5 times of:
  All C(H,H,H) groups
2. Uiso/Uaniso restraints and constraints
Uanis(C5) \\sim Ueq: with sigma of 0.1 and sigma for terminal atoms of 0.01
Uanis(C49) \\sim Ueq: with sigma of 0.002 and sigma for terminal atoms of 0.002
Uanis(C57) \\sim Ueq: with sigma of 0.005 and sigma for terminal atoms of 0.005
Uanis(C63) \\sim Ueq: with sigma of 0.005 and sigma for terminal atoms of 0.005
3.a Secondary CH2 refined with riding coordinates:
 C1(H1A,H1B)
3.b Idealised Me refined as rotating group:
 C3(H3A,H3B,H3C), C4(H4A,H4B,H4C), C5(H5A,H5B,H5C), C7(H7A,H7B,H7C), C8(H8A,
 H8B,H8C), C9(H9A,H9B,H9C), C11(H11A,H11B,H11C), C12(H12A,H12B,H12C), C13(H13A,
 H13B,H13C), C15(H15A,H15B,H15C), C16(H16A,H16B,H16C), C17(H17A,H17B,H17C)
;
_olex2_submission_special_instructions 'No special instructions were received'

loop_
_space_group_symop_operation_xyz
'x, y, z'
'-x+1/2, y+1/2, -z+1/2'
'-x, -y, -z'
'x-1/2, -y-1/2, z-1/2'

loop_
_atom_site_label
_atom_site_type_symbol
_atom_site_fract_x
_atom_site_fract_y
_atom_site_fract_z
_atom_site_U_iso_or_equiv
_atom_site_adp_type
_atom_site_occupancy
_atom_site_site_symmetry_order
_atom_site_calc_flag
_atom_site_refinement_flags_posn
_atom_site_refinement_flags_adp
Br1 Br 1.02349(4) 0.03795(2) 0.61157(4) 0.03887(19) Uani 1 1 d . .
C1 C 0.9703(3) 0.11220(18) 0.6111(3) 0.0281(12) Uani 1 1 d . .
H1A H 0.9599 0.1196 0.6659 0.034 Uiso 1 1 calc R .
H1B H 1.0205 0.1392 0.6043 0.034 Uiso 1 1 calc R .
C2 C 1.0929(4) 0.2789(2) 0.3967(4) 0.0396(15) Uani 1 1 d . .
C3 C 1.1869(5) 0.2738(3) 0.4758(5) 0.077(2) Uani 1 1 d . .
H3A H 1.1701 0.2864 0.5253 0.116 Uiso 1 1 calc GR .
H3B H 1.2424 0.2965 0.4693 0.116 Uiso 1 1 calc GR .
H3C H 1.2090 0.2352 0.4837 0.116 Uiso 1 1 calc GR .
C4 C 1.1213(5) 0.2680(3) 0.3185(4) 0.0604(19) Uani 1 1 d . .
H4A H 1.1539 0.2318 0.3232 0.091 Uiso 1 1 calc GR .
H4B H 1.1691 0.2965 0.3132 0.091 Uiso 1 1 calc GR .
H4C H 1.0594 0.2688 0.2682 0.091 Uiso 1 1 calc GR .
C5 C 1.0369(6) 0.3324(3) 0.3911(6) 0.090(3) Uani 1 1 d . U
H5A H 0.9810 0.3344 0.3367 0.136 Uiso 1 1 calc GR .
H5B H 1.0844 0.3630 0.3954 0.136 Uiso 1 1 calc GR .
H5C H 1.0088 0.3347 0.4376 0.136 Uiso 1 1 calc GR .
C6 C 0.7758(4) 0.44597(18) 0.4309(3) 0.0287(12) Uani 1 1 d . .
C7 C 0.7140(4) 0.4816(2) 0.3574(4) 0.0401(15) Uani 1 1 d . .
H7A H 0.7093 0.4635 0.3038 0.060 Uiso 1 1 calc GR .
H7B H 0.7476 0.5175 0.3606 0.060 Uiso 1 1 calc GR .
H7C H 0.6450 0.4870 0.3602 0.060 Uiso 1 1 calc GR .
C8 C 0.8840(4) 0.4401(2) 0.4334(5) 0.0572(19) Uani 1 1 d . .
H8A H 0.9218 0.4169 0.4817 0.086 Uiso 1 1 calc GR .
H8B H 0.9162 0.4765 0.4396 0.086 Uiso 1 1 calc GR .
H8C H 0.8852 0.4230 0.3806 0.086 Uiso 1 1 calc GR .
C9 C 0.7695(5) 0.4684(2) 0.5131(4) 0.0553(18) Uani 1 1 d . .
H9A H 0.6974 0.4712 0.5093 0.083 Uiso 1 1 calc GR .
H9B H 0.8012 0.5050 0.5237 0.083 Uiso 1 1 calc GR .
H9C H 0.8056 0.4436 0.5597 0.083 Uiso 1 1 calc GR .
C10 C 0.5154(3) 0.36421(18) 0.6361(3) 0.0262(12) Uani 1 1 d . .
C11 C 0.5700(4) 0.3730(2) 0.7311(4) 0.0422(15) Uani 1 1 d . .
H11A H 0.5389 0.3493 0.7633 0.063 Uiso 1 1 calc GR .
H11B H 0.5632 0.4117 0.7455 0.063 Uiso 1 1 calc GR .
H11C H 0.6427 0.3638 0.7455 0.063 Uiso 1 1 calc GR .
C12 C 0.4024(4) 0.3743(2) 0.6140(4) 0.0466(16) Uani 1 1 d . .
H12A H 0.3686 0.3695 0.5528 0.070 Uiso 1 1 calc GR .
H12B H 0.3910 0.4119 0.6302 0.070 Uiso 1 1 calc GR .
H12C H 0.3738 0.3480 0.6446 0.070 Uiso 1 1 calc GR .
C13 C 0.5613(4) 0.3988(2) 0.5825(4) 0.0424(15) Uani 1 1 d . .
H13A H 0.6339 0.3895 0.5963 0.064 Uiso 1 1 calc GR .
H13B H 0.5547 0.4379 0.5943 0.064 Uiso 1 1 calc GR .
H13C H 0.5250 0.3914 0.5223 0.064 Uiso 1 1 calc GR .
C14 C 0.8349(3) 0.07335(18) 0.7974(3) 0.0233(11) Uani 1 1 d . .
C15 C 0.8051(4) 0.0972(2) 0.8682(4) 0.0440(15) Uani 1 1 d . .
H15A H 0.8477 0.1295 0.8912 0.066 Uiso 1 1 calc GR .
H15B H 0.8152 0.0696 0.9130 0.066 Uiso 1 1 calc GR .
H15C H 0.7329 0.1082 0.8468 0.066 Uiso 1 1 calc GR .
C16 C 0.7686(4) 0.0246(2) 0.7556(4) 0.0414(15) Uani 1 1 d . .
H16A H 0.6965 0.0357 0.7355 0.062 Uiso 1 1 calc GR .
H16B H 0.7785 -0.0054 0.7969 0.062 Uiso 1 1 calc GR .
H16C H 0.7882 0.0119 0.7075 0.062 Uiso 1 1 calc GR .
C17 C 0.9474(4) 0.0593(2) 0.8255(4) 0.0383(14) Uani 1 1 d . .
H17A H 0.9642 0.0440 0.7775 0.057 Uiso 1 1 calc GR .
H17B H 0.9631 0.0321 0.8713 0.057 Uiso 1 1 calc GR .
H17C H 0.9879 0.0927 0.8458 0.057 Uiso 1 1 calc GR .
C18 C 0.8381(3) 0.21980(17) 0.5006(3) 0.0178(10) Uani 1 1 d . .
C19 C 0.7688(3) 0.25889(17) 0.5069(3) 0.0171(10) Uani 1 1 d . .
C20 C 0.7161(3) 0.23650(16) 0.5576(3) 0.0151(10) Uani 1 1 d . .
C21 C 0.7536(3) 0.18478(16) 0.5824(3) 0.0152(10) Uani 1 1 d . .
C22 C 0.6987(3) 0.14053(17) 0.6127(3) 0.0173(10) Uani 1 1 d . .
C23 C 0.7066(3) 0.08773(17) 0.5678(3) 0.0182(10) Uani 1 1 d . .
C24 C 0.7825(3) 0.07796(16) 0.5348(3) 0.0186(10) Uani 1 1 d . .
C25 C 0.8681(3) 0.11893(17) 0.5384(3) 0.0201(11) Uani 1 1 d . .
C26 C 0.8722(3) 0.11423(18) 0.4484(3) 0.0179(10) Uani 1 1 d . .
C27 C 0.8813(3) 0.15867(18) 0.4015(3) 0.0222(11) Uani 1 1 d . .
C28 C 0.8857(3) 0.21752(19) 0.4331(3) 0.0243(11) Uani 1 1 d . .
C29 C 0.8126(3) 0.24723(18) 0.3535(3) 0.0219(11) Uani 1 1 d . .
C30 C 0.7415(3) 0.28578(17) 0.3587(3) 0.0208(11) Uani 1 1 d . .
C31 C 0.7271(3) 0.30300(17) 0.4424(3) 0.0189(11) Uani 1 1 d . .
C32 C 0.6104(3) 0.30263(16) 0.4170(3) 0.0205(11) Uani 1 1 d . .
C33 C 0.5588(3) 0.28129(17) 0.4676(3) 0.0194(11) Uani 1 1 d . .
C34 C 0.6103(3) 0.25511(17) 0.5543(3) 0.0192(11) Uani 1 1 d . .
C35 C 0.5440(3) 0.20360(18) 0.5494(3) 0.0197(11) Uani 1 1 d . .
C36 C 0.5835(3) 0.15289(18) 0.5769(3) 0.0206(11) Uani 1 1 d . .
C37 C 0.5327(3) 0.10450(17) 0.5334(3) 0.0212(11) Uani 1 1 d . .
C38 C 0.6074(3) 0.06489(17) 0.5282(3) 0.0193(11) Uani 1 1 d . .
C39 C 0.5871(3) 0.03040(17) 0.4582(3) 0.0205(11) Uani 1 1 d . .
C40 C 0.6667(4) 0.02029(17) 0.4236(3) 0.0219(11) Uani 1 1 d . .
C41 C 0.7621(3) 0.04368(18) 0.4611(3) 0.0216(11) Uani 1 1 d . .
C42 C 0.8166(3) 0.06663(18) 0.4080(3) 0.0205(11) Uani 1 1 d . .
C43 C 0.7738(3) 0.06401(19) 0.3207(3) 0.0260(12) Uani 1 1 d . .
C44 C 0.7815(3) 0.11125(19) 0.2697(3) 0.0240(11) Uani 1 1 d . .
C45 C 0.8319(3) 0.15778(18) 0.3103(3) 0.0200(11) Uani 1 1 d . .
C46 C 0.7909(3) 0.21156(19) 0.2821(3) 0.0219(11) Uani 1 1 d . .
C47 C 0.7000(4) 0.21655(18) 0.2149(3) 0.0232(11) Uani 1 1 d . .
C48 C 0.6252(4) 0.25652(18) 0.2188(3) 0.0255(12) Uani 1 1 d . .
C49 C 0.6462(3) 0.28859(18) 0.2908(3) 0.0203(11) Uani 1 1 d . U
C50 C 0.5655(4) 0.29915(17) 0.3258(3) 0.0230(11) Uani 1 1 d . .
C51 C 0.4677(3) 0.27697(18) 0.2891(3) 0.0259(12) Uani 1 1 d . .
C52 C 0.4143(3) 0.25455(18) 0.3408(3) 0.0237(11) Uani 1 1 d . .
C53 C 0.4593(3) 0.25650(18) 0.4284(3) 0.0224(11) Uani 1 1 d . .
C54 C 0.4518(3) 0.20872(18) 0.4793(3) 0.0206(11) Uani 1 1 d . .
C55 C 0.3976(3) 0.16262(19) 0.4379(3) 0.0242(12) Uani 1 1 d . .
C56 C 0.4392(3) 0.10893(18) 0.4660(3) 0.0214(11) Uani 1 1 d . .
C57 C 0.4188(3) 0.07434(18) 0.3932(3) 0.0225(11) Uani 1 1 d . U
C58 C 0.4911(3) 0.03554(17) 0.3885(3) 0.0227(11) Uani 1 1 d . .
C59 C 0.5127(3) 0.02756(17) 0.3107(3) 0.0223(11) Uani 1 1 d . .
C60 C 0.6210(3) 0.01775(17) 0.3315(3) 0.0222(11) Uani 1 1 d . .
C61 C 0.6742(3) 0.03975(18) 0.2820(3) 0.0233(11) Uani 1 1 d . .
C62 C 0.6195(4) 0.07205(18) 0.2072(3) 0.0239(11) Uani 1 1 d . .
C63 C 0.6862(4) 0.11634(19) 0.2001(3) 0.0241(11) Uani 1 1 d . U
C64 C 0.6462(4) 0.16769(19) 0.1727(3) 0.0236(11) Uani 1 1 d . .
C65 C 0.5376(3) 0.17757(19) 0.1516(3) 0.0250(11) Uani 1 1 d . .
C66 C 0.5251(3) 0.23232(18) 0.1805(3) 0.0230(11) Uani 1 1 d . .
C67 C 0.4471(3) 0.24241(18) 0.2136(3) 0.0252(11) Uani 1 1 d . .
C68 C 0.3802(3) 0.19860(19) 0.2220(3) 0.0274(12) Uani 1 1 d . .
C69 C 0.3937(3) 0.14605(19) 0.1932(3) 0.0270(12) Uani 1 1 d . .
C70 C 0.4740(3) 0.13522(19) 0.1582(3) 0.0247(12) Uani 1 1 d . .
C71 C 0.5151(4) 0.08147(19) 0.1867(3) 0.0262(12) Uani 1 1 d . .
C72 C 0.4611(3) 0.05841(19) 0.2393(3) 0.0259(12) Uani 1 1 d . .
C73 C 0.3846(3) 0.09923(19) 0.2438(3) 0.0234(11) Uani 1 1 d . .
C74 C 0.3651(3) 0.10661(19) 0.3183(3) 0.0252(12) Uani 1 1 d . .
C75 C 0.3518(3) 0.16150(19) 0.3473(3) 0.0240(11) Uani 1 1 d . .
C76 C 0.3602(3) 0.20665(19) 0.2997(3) 0.0239(12) Uani 1 1 d . .
N1 N 0.8288(2) 0.17480(14) 0.5480(2) 0.0166(8) Uani 1 1 d . .
O1 O 0.9876(2) 0.23933(13) 0.4665(2) 0.0279(8) Uani 1 1 d . .
O2 O 1.0274(2) 0.23316(14) 0.3949(2) 0.0358(9) Uani 1 1 d . .
O3 O 0.7741(2) 0.35427(11) 0.4770(2) 0.0254(8) Uani 1 1 d . .
O4 O 0.7215(3) 0.39488(13) 0.4110(2) 0.0375(9) Uani 1 1 d . .
O5 O 0.6219(2) 0.29051(12) 0.6260(2) 0.0218(7) Uani 1 1 d . .
O6 O 0.5166(2) 0.30646(12) 0.6164(2) 0.0275(8) Uani 1 1 d . .
O7 O 0.7238(2) 0.13631(12) 0.7025(2) 0.0223(7) Uani 1 1 d . .
O8 O 0.8298(2) 0.11592(12) 0.7341(2) 0.0266(8) Uani 1 1 d . .

loop_
_atom_site_aniso_label
_atom_site_aniso_U_11
_atom_site_aniso_U_22
_atom_site_aniso_U_33
_atom_site_aniso_U_23
_atom_site_aniso_U_13
_atom_site_aniso_U_12
Br1 0.0392(3) 0.0296(3) 0.0429(4) 0.0012(3) 0.0071(3) 0.0178(2)
C1 0.029(3) 0.017(2) 0.037(3) -0.004(2) 0.008(3) 0.007(2)
C2 0.045(3) 0.034(3) 0.056(4) -0.004(3) 0.037(3) -0.013(3)
C3 0.048(4) 0.118(7) 0.066(5) -0.025(5) 0.019(4) -0.037(4)
C4 0.069(4) 0.058(4) 0.079(5) -0.012(4) 0.057(4) -0.021(3)
C5 0.109(5) 0.053(4) 0.141(7) 0.007(4) 0.083(5) 0.006(4)
C6 0.037(3) 0.013(2) 0.038(3) 0.003(2) 0.015(3) -0.002(2)
C7 0.042(3) 0.020(3) 0.052(4) 0.017(3) 0.008(3) -0.003(2)
C8 0.036(3) 0.040(3) 0.097(6) 0.024(4) 0.025(4) 0.009(3)
C9 0.087(5) 0.023(3) 0.053(4) -0.005(3) 0.019(4) 0.003(3)
C10 0.030(3) 0.016(2) 0.033(3) -0.006(2) 0.011(3) 0.009(2)
C11 0.043(3) 0.038(3) 0.043(4) -0.016(3) 0.011(3) 0.008(3)
C12 0.041(3) 0.052(4) 0.046(4) -0.006(3) 0.014(3) 0.019(3)
C13 0.062(4) 0.021(3) 0.051(4) 0.002(3) 0.027(3) 0.007(3)
C14 0.034(3) 0.016(2) 0.018(3) 0.007(2) 0.006(2) -0.001(2)
C15 0.058(4) 0.038(3) 0.033(4) 0.013(3) 0.013(3) 0.001(3)
C16 0.046(3) 0.021(3) 0.046(4) 0.003(3) 0.002(3) -0.012(2)
C17 0.039(3) 0.035(3) 0.039(4) 0.010(3) 0.012(3) 0.001(3)
C18 0.020(2) 0.014(2) 0.021(3) -0.001(2) 0.008(2) -0.0058(19)
C19 0.020(2) 0.015(2) 0.016(3) -0.006(2) 0.006(2) -0.0024(19)
C20 0.017(2) 0.010(2) 0.018(3) 0.000(2) 0.006(2) -0.0011(18)
C21 0.017(2) 0.011(2) 0.015(3) -0.006(2) 0.001(2) 0.0000(18)
C22 0.020(2) 0.016(2) 0.019(3) 0.004(2) 0.011(2) 0.0002(19)
C23 0.023(3) 0.013(2) 0.018(3) 0.008(2) 0.006(2) 0.0055(19)
C24 0.022(2) 0.009(2) 0.020(3) 0.006(2) 0.000(2) 0.0040(18)
C25 0.019(2) 0.014(2) 0.025(3) 0.002(2) 0.005(2) 0.0093(19)
C26 0.015(2) 0.019(2) 0.019(3) -0.003(2) 0.004(2) 0.0055(19)
C27 0.017(2) 0.022(3) 0.032(3) -0.005(2) 0.015(2) -0.001(2)
C28 0.020(3) 0.026(3) 0.025(3) 0.000(2) 0.004(2) -0.004(2)
C29 0.026(3) 0.019(2) 0.026(3) 0.002(2) 0.016(2) -0.009(2)
C30 0.026(3) 0.009(2) 0.031(3) 0.004(2) 0.013(2) -0.0054(19)
C31 0.026(3) 0.010(2) 0.020(3) -0.002(2) 0.007(2) -0.0079(19)
C32 0.028(3) 0.006(2) 0.025(3) 0.003(2) 0.005(2) 0.0051(19)
C33 0.028(3) 0.008(2) 0.021(3) -0.004(2) 0.006(2) 0.0045(19)
C34 0.020(2) 0.014(2) 0.023(3) -0.002(2) 0.007(2) 0.0037(19)
C35 0.022(3) 0.019(2) 0.021(3) -0.002(2) 0.011(2) 0.003(2)
C36 0.024(3) 0.021(2) 0.018(3) 0.003(2) 0.009(2) 0.005(2)
C37 0.030(3) 0.013(2) 0.026(3) 0.003(2) 0.016(2) -0.001(2)
C38 0.022(2) 0.013(2) 0.024(3) 0.002(2) 0.008(2) -0.0033(19)
C39 0.023(3) 0.012(2) 0.027(3) 0.002(2) 0.009(2) -0.0012(19)
C40 0.032(3) 0.009(2) 0.023(3) 0.003(2) 0.006(2) 0.002(2)
C41 0.027(3) 0.014(2) 0.024(3) 0.005(2) 0.008(2) 0.005(2)
C42 0.022(3) 0.017(2) 0.022(3) -0.001(2) 0.007(2) 0.010(2)
C43 0.028(3) 0.021(3) 0.030(3) -0.005(2) 0.011(3) 0.010(2)
C44 0.028(3) 0.028(3) 0.024(3) -0.005(2) 0.019(2) 0.005(2)
C45 0.018(2) 0.022(2) 0.028(3) -0.002(2) 0.018(2) 0.000(2)
C46 0.027(3) 0.026(3) 0.020(3) -0.003(2) 0.017(2) -0.008(2)
C47 0.032(3) 0.021(3) 0.018(3) 0.006(2) 0.010(2) -0.001(2)
C48 0.035(3) 0.016(2) 0.026(3) 0.005(2) 0.011(2) -0.002(2)
C49 0.0234(17) 0.0165(17) 0.0202(19) 0.0065(15) 0.0064(15) -0.0045(14)
C50 0.030(3) 0.009(2) 0.025(3) 0.005(2) 0.002(2) 0.005(2)
C51 0.028(3) 0.014(2) 0.030(3) 0.001(2) 0.001(2) 0.009(2)
C52 0.021(3) 0.016(2) 0.031(3) 0.002(2) 0.004(2) 0.009(2)
C53 0.017(2) 0.019(2) 0.032(3) -0.001(2) 0.009(2) 0.008(2)
C54 0.020(3) 0.017(2) 0.031(3) -0.002(2) 0.017(2) 0.0068(19)
C55 0.013(2) 0.025(3) 0.036(3) -0.002(2) 0.011(2) -0.006(2)
C56 0.022(3) 0.020(2) 0.029(3) 0.000(2) 0.019(2) -0.006(2)
C57 0.017(2) 0.018(2) 0.032(3) 0.000(2) 0.006(2) -0.0114(18)
C58 0.026(3) 0.011(2) 0.035(3) 0.000(2) 0.015(2) -0.010(2)
C59 0.028(3) 0.014(2) 0.024(3) -0.003(2) 0.007(2) -0.009(2)
C60 0.028(3) 0.008(2) 0.026(3) -0.001(2) 0.003(2) 0.0001(19)
C61 0.026(3) 0.013(2) 0.028(3) -0.006(2) 0.006(2) 0.004(2)
C62 0.032(3) 0.021(3) 0.022(3) -0.008(2) 0.014(2) 0.003(2)
C63 0.033(3) 0.029(2) 0.014(2) -0.007(2) 0.013(2) -0.003(2)
C64 0.034(3) 0.028(3) 0.012(3) 0.002(2) 0.012(2) -0.001(2)
C65 0.032(3) 0.026(3) 0.012(3) 0.002(2) 0.000(2) -0.001(2)
C66 0.031(3) 0.014(2) 0.018(3) 0.008(2) 0.001(2) 0.003(2)
C67 0.025(3) 0.020(2) 0.024(3) 0.005(2) 0.001(2) 0.004(2)
C68 0.018(3) 0.026(3) 0.025(3) -0.001(2) -0.010(2) 0.006(2)
C69 0.026(3) 0.026(3) 0.018(3) 0.001(2) -0.007(2) -0.002(2)
C70 0.026(3) 0.021(2) 0.020(3) 0.002(2) -0.003(2) 0.000(2)
C71 0.030(3) 0.022(3) 0.024(3) -0.011(2) 0.006(2) -0.004(2)
C72 0.025(3) 0.024(3) 0.025(3) -0.011(2) 0.002(2) -0.004(2)
C73 0.019(3) 0.023(3) 0.020(3) -0.004(2) -0.004(2) -0.002(2)
C74 0.018(3) 0.022(3) 0.031(3) -0.001(2) 0.003(2) -0.004(2)
C75 0.012(2) 0.028(3) 0.028(3) 0.001(2) 0.002(2) 0.000(2)
C76 0.010(2) 0.026(3) 0.030(3) -0.002(2) -0.001(2) 0.002(2)
N1 0.0146(19) 0.0124(18) 0.023(2) -0.0011(17) 0.0058(18) -0.0001(15)
O1 0.0235(18) 0.036(2) 0.028(2) -0.0021(17) 0.0136(16) -0.0065(15)
O2 0.032(2) 0.042(2) 0.043(2) -0.0073(19) 0.0248(19) -0.0080(16)
O3 0.0319(19) 0.0104(15) 0.027(2) 0.0078(15) 0.0007(16) -0.0004(14)
O4 0.046(2) 0.0135(17) 0.040(2) 0.0097(17) -0.0039(19) -0.0059(15)
O5 0.0201(17) 0.0231(17) 0.0232(19) -0.0075(15) 0.0084(15) 0.0050(13)
O6 0.0213(17) 0.0241(17) 0.041(2) -0.0095(17) 0.0161(16) 0.0000(14)
O7 0.0257(18) 0.0234(17) 0.0180(19) 0.0046(15) 0.0075(15) 0.0088(14)
O8 0.0260(18) 0.0231(17) 0.030(2) 0.0045(16) 0.0079(16) 0.0007(14)

loop_
_atom_type_symbol
_atom_type_description
_atom_type_scat_dispersion_real
_atom_type_scat_dispersion_imag
_atom_type_scat_source
C C 0.0033 0.0016 'International Tables Vol C Tables 4.2.6.8 and 6.1.1.4'
H H 0.0000 0.0000 'International Tables Vol C Tables 4.2.6.8 and 6.1.1.4'
Br Br -0.2901 2.4595 'International Tables Vol C Tables 4.2.6.8 and 6.1.1.4'
N N 0.0061 0.0033 'International Tables Vol C Tables 4.2.6.8 and 6.1.1.4'
O O 0.0106 0.0060 'International Tables Vol C Tables 4.2.6.8 and 6.1.1.4'

loop_
_geom_angle_atom_site_label_1
_geom_angle_atom_site_label_2
_geom_angle_atom_site_label_3
_geom_angle
Br1 C1 H1A 109.6
Br1 C1 H1B 109.6
H1A C1 H1B 108.1
C25 C1 Br1 110.4(3)
C25 C1 H1A 109.6
C25 C1 H1B 109.6
C4 C2 C3 110.1(5)
C5 C2 C3 113.6(6)
C5 C2 C4 112.0(6)
O2 C2 C3 108.0(5)
O2 C2 C4 101.2(4)
O2 C2 C5 111.1(5)
C2 C3 H3A 109.5
C2 C3 H3B 109.5
C2 C3 H3C 109.5
H3A C3 H3B 109.5
H3A C3 H3C 109.5
H3B C3 H3C 109.5
C2 C4 H4A 109.5
C2 C4 H4B 109.5
C2 C4 H4C 109.5
H4A C4 H4B 109.5
H4A C4 H4C 109.5
H4B C4 H4C 109.5
C2 C5 H5A 109.5
C2 C5 H5B 109.5
C2 C5 H5C 109.5
H5A C5 H5B 109.5
H5A C5 H5C 109.5
H5B C5 H5C 109.5
C8 C6 C7 111.6(5)
C8 C6 C9 111.8(5)
C9 C6 C7 110.2(4)
O4 C6 C7 101.2(4)
O4 C6 C8 111.6(4)
O4 C6 C9 109.9(4)
C6 C7 H7A 109.5
C6 C7 H7B 109.5
C6 C7 H7C 109.5
H7A C7 H7B 109.5
H7A C7 H7C 109.5
H7B C7 H7C 109.5
C6 C8 H8A 109.5
C6 C8 H8B 109.5
C6 C8 H8C 109.5
H8A C8 H8B 109.5
H8A C8 H8C 109.5
H8B C8 H8C 109.5
C6 C9 H9A 109.5
C6 C9 H9B 109.5
C6 C9 H9C 109.5
H9A C9 H9B 109.5
H9A C9 H9C 109.5
H9B C9 H9C 109.5
C12 C10 C11 110.2(4)
C12 C10 C13 111.8(4)
C13 C10 C11 112.2(4)
O6 C10 C11 109.5(4)
O6 C10 C12 101.0(4)
O6 C10 C13 111.5(4)
C10 C11 H11A 109.5
C10 C11 H11B 109.5
C10 C11 H11C 109.5
H11A C11 H11B 109.5
H11A C11 H11C 109.5
H11B C11 H11C 109.5
C10 C12 H12A 109.5
C10 C12 H12B 109.5
C10 C12 H12C 109.5
H12A C12 H12B 109.5
H12A C12 H12C 109.5
H12B C12 H12C 109.5
C10 C13 H13A 109.5
C10 C13 H13B 109.5
C10 C13 H13C 109.5
H13A C13 H13B 109.5
H13A C13 H13C 109.5
H13B C13 H13C 109.5
C15 C14 C16 112.6(4)
C15 C14 C17 111.7(4)
C17 C14 C16 111.7(4)
O8 C14 C15 109.8(4)
O8 C14 C16 110.0(4)
O8 C14 C17 100.4(4)
C14 C15 H15A 109.5
C14 C15 H15B 109.5
C14 C15 H15C 109.5
H15A C15 H15B 109.5
H15A C15 H15C 109.5
H15B C15 H15C 109.5
C14 C16 H16A 109.5
C14 C16 H16B 109.5
C14 C16 H16C 109.5
H16A C16 H16B 109.5
H16A C16 H16C 109.5
H16B C16 H16C 109.5
C14 C17 H17A 109.5
C14 C17 H17B 109.5
C14 C17 H17C 109.5
H17A C17 H17B 109.5
H17A C17 H17C 109.5
H17B C17 H17C 109.5
C19 C18 C28 125.4(4)
C19 C18 N1 107.6(4)
N1 C18 C28 123.8(4)
C18 C19 C20 107.1(4)
C18 C19 C31 123.5(4)
C20 C19 C31 124.2(4)
C19 C20 C34 123.7(4)
C21 C20 C19 108.5(4)
C21 C20 C34 123.3(4)
C20 C21 C22 125.1(4)
N1 C21 C20 107.5(4)
N1 C21 C22 123.9(3)
C21 C22 C23 108.1(4)
C21 C22 C36 107.9(3)
C23 C22 C36 102.1(4)
O7 C22 C21 115.7(4)
O7 C22 C23 115.5(4)
O7 C22 C36 106.4(3)
C24 C23 C22 123.0(4)
C24 C23 C38 120.0(4)
C38 C23 C22 110.1(4)
C23 C24 C25 124.3(4)
C23 C24 C41 119.4(4)
C41 C24 C25 109.7(4)
C24 C25 C1 117.2(4)
C26 C25 C1 116.5(4)
C26 C25 C24 101.2(4)
N1 C25 C1 106.5(3)
N1 C25 C24 106.8(3)
N1 C25 C26 108.0(4)
C27 C26 C25 123.2(4)
C27 C26 C42 120.4(4)
C42 C26 C25 109.6(4)
C26 C27 C28 123.0(4)
C26 C27 C45 119.5(4)
C45 C27 C28 109.3(4)
C18 C28 C27 108.8(4)
C18 C28 C29 107.8(4)
C27 C28 C29 101.5(4)
O1 C28 C18 108.5(4)
O1 C28 C27 113.8(3)
O1 C28 C29 116.0(4)
C30 C29 C28 122.2(4)
C30 C29 C46 120.6(4)
C46 C29 C28 109.3(4)
C29 C30 C31 123.6(4)
C29 C30 C49 118.1(4)
C49 C30 C31 110.3(4)
C19 C31 C30 109.1(3)
C19 C31 C32 108.4(4)
C32 C31 C30 101.0(4)
O3 C31 C19 108.4(4)
O3 C31 C30 115.2(3)
O3 C31 C32 114.4(3)
C33 C32 C31 123.3(4)
C33 C32 C50 119.8(4)
C50 C32 C31 109.8(4)
C32 C33 C34 124.5(4)
C32 C33 C53 119.3(4)
C53 C33 C34 109.3(4)
C20 C34 C33 107.4(4)
C20 C34 C35 108.2(3)
C33 C34 C35 101.9(4)
O5 C34 C20 108.0(3)
O5 C34 C33 115.5(3)
O5 C34 C35 115.4(4)
C36 C35 C34 123.5(4)
C36 C35 C54 120.4(4)
C54 C35 C34 109.2(4)
C35 C36 C22 123.8(4)
C35 C36 C37 119.6(4)
C37 C36 C22 107.9(4)
C38 C37 C36 109.7(4)
C56 C37 C36 120.5(4)
C56 C37 C38 119.4(4)
C23 C38 C37 108.3(4)
C39 C38 C23 121.3(4)
C39 C38 C37 120.5(4)
C38 C39 C40 118.6(4)
C38 C39 C58 119.9(4)
C40 C39 C58 108.2(4)
C39 C40 C60 108.3(4)
C41 C40 C39 119.7(4)
C41 C40 C60 120.7(4)
C24 C41 C42 108.0(4)
C40 C41 C24 120.9(4)
C40 C41 C42 119.5(4)
C26 C42 C41 109.2(4)
C43 C42 C26 120.7(4)
C43 C42 C41 120.0(4)
C42 C43 C44 119.6(4)
C42 C43 C61 120.2(4)
C61 C43 C44 107.8(4)
C45 C44 C43 118.7(4)
C45 C44 C63 120.2(4)
C63 C44 C43 108.3(4)
C44 C45 C27 120.9(4)
C44 C45 C46 120.1(4)
C46 C45 C27 109.2(4)
C29 C46 C45 109.1(4)
C47 C46 C29 120.5(4)
C47 C46 C45 119.9(4)
C46 C47 C48 119.8(4)
C46 C47 C64 120.2(4)
C48 C47 C64 108.2(4)
C47 C48 C66 107.8(4)
C49 C48 C47 118.3(4)
C49 C48 C66 120.6(4)
C30 C49 C50 108.7(4)
C48 C49 C30 122.5(4)
C48 C49 C50 119.0(4)
C32 C50 C49 108.5(4)
C51 C50 C32 120.1(4)
C51 C50 C49 121.4(4)
C50 C51 C52 120.3(4)
C50 C51 C67 119.0(4)
C52 C51 C67 108.3(4)
C51 C52 C76 108.3(4)
C53 C52 C51 119.2(4)
C53 C52 C76 121.0(4)
C33 C53 C54 107.9(4)
C52 C53 C33 121.2(4)
C52 C53 C54 119.5(4)
C35 C54 C53 109.3(4)
C55 C54 C35 121.7(4)
C55 C54 C53 118.6(4)
C54 C55 C56 118.3(4)
C54 C55 C75 120.9(4)
C75 C55 C56 108.4(4)
C37 C56 C55 119.4(4)
C37 C56 C57 120.4(4)
C57 C56 C55 108.1(4)
C56 C57 C74 108.5(4)
C58 C57 C56 120.2(4)
C58 C57 C74 119.0(5)
C57 C58 C39 119.6(4)
C57 C58 C59 120.6(4)
C59 C58 C39 107.7(4)
C60 C59 C58 108.4(4)
C72 C59 C58 120.1(4)
C72 C59 C60 119.5(4)
C59 C60 C40 107.4(4)
C61 C60 C40 118.9(4)
C61 C60 C59 120.7(4)
C43 C61 C62 108.2(4)
C60 C61 C43 120.7(4)
C60 C61 C62 119.5(4)
C63 C62 C61 107.9(4)
C71 C62 C61 120.1(4)
C71 C62 C63 119.8(4)
C44 C63 C62 107.8(4)
C64 C63 C44 120.2(4)
C64 C63 C62 120.1(4)
C63 C64 C47 119.5(4)
C63 C64 C65 120.1(4)
C65 C64 C47 107.9(4)
C66 C65 C64 107.6(4)
C70 C65 C64 119.7(4)
C70 C65 C66 120.4(4)
C48 C66 C65 108.6(4)
C67 C66 C48 120.6(4)
C67 C66 C65 119.4(4)
C66 C67 C51 119.4(4)
C66 C67 C68 121.1(4)
C68 C67 C51 106.6(4)
C69 C68 C67 118.3(4)
C69 C68 C76 121.8(5)
C76 C68 C67 108.2(4)
C68 C69 C70 121.0(4)
C68 C69 C73 117.9(5)
C70 C69 C73 108.8(4)
C65 C70 C69 119.7(4)
C65 C70 C71 120.6(4)
C71 C70 C69 107.7(4)
C62 C71 C70 119.7(4)
C62 C71 C72 119.5(5)
C70 C71 C72 109.0(4)
C59 C72 C71 120.7(4)
C59 C72 C73 119.5(5)
C71 C72 C73 107.3(4)
C69 C73 C72 107.2(4)
C74 C73 C69 120.7(4)
C74 C73 C72 119.8(4)
C73 C74 C57 120.9(4)
C73 C74 C75 120.6(4)
C75 C74 C57 106.9(4)
C55 C75 C74 108.1(4)
C76 C75 C55 120.1(4)
C76 C75 C74 119.4(5)
C68 C76 C52 108.6(4)
C75 C76 C52 119.8(5)
C75 C76 C68 119.6(4)
C18 N1 C25 123.4(4)
C21 N1 C18 109.3(3)
C21 N1 C25 124.3(3)
C28 O1 O2 103.2(3)
C2 O2 O1 108.0(3)
C31 O3 O4 103.4(3)
C6 O4 O3 108.2(3)
C34 O5 O6 103.6(3)
C10 O6 O5 108.6(3)
C22 O7 O8 105.5(3)
C14 O8 O7 107.5(3)

loop_
_geom_bond_atom_site_label_1
_geom_bond_atom_site_label_2
_geom_bond_distance
Br1 C1 1.945(4)
C1 H1A 0.9900
C1 H1B 0.9900
C1 C25 1.536(6)
C2 C3 1.520(9)
C2 C4 1.509(8)
C2 C5 1.498(8)
C2 O2 1.426(6)
C3 H3A 0.9800
C3 H3B 0.9800
C3 H3C 0.9800
C4 H4A 0.9800
C4 H4B 0.9800
C4 H4C 0.9800
C5 H5A 0.9800
C5 H5B 0.9800
C5 H5C 0.9800
C6 C7 1.514(7)
C6 C8 1.491(7)
C6 C9 1.506(8)
C6 O4 1.431(5)
C7 H7A 0.9800
C7 H7B 0.9800
C7 H7C 0.9800
C8 H8A 0.9800
C8 H8B 0.9800
C8 H8C 0.9800
C9 H9A 0.9800
C9 H9B 0.9800
C9 H9C 0.9800
C10 C11 1.530(7)
C10 C12 1.503(7)
C10 C13 1.512(7)
C10 O6 1.441(5)
C11 H11A 0.9800
C11 H11B 0.9800
C11 H11C 0.9800
C12 H12A 0.9800
C12 H12B 0.9800
C12 H12C 0.9800
C13 H13A 0.9800
C13 H13B 0.9800
C13 H13C 0.9800
C14 C15 1.493(7)
C14 C16 1.517(6)
C14 C17 1.508(7)
C14 O8 1.463(5)
C15 H15A 0.9800
C15 H15B 0.9800
C15 H15C 0.9800
C16 H16A 0.9800
C16 H16B 0.9800
C16 H16C 0.9800
C17 H17A 0.9800
C17 H17B 0.9800
C17 H17C 0.9800
C18 C19 1.376(6)
C18 C28 1.486(6)
C18 N1 1.380(5)
C19 C20 1.400(6)
C19 C31 1.492(6)
C20 C21 1.369(5)
C20 C34 1.516(6)
C21 C22 1.498(6)
C21 N1 1.367(5)
C22 C23 1.507(6)
C22 C36 1.534(6)
C22 O7 1.428(5)
C23 C24 1.360(6)
C23 C38 1.423(6)
C24 C25 1.533(6)
C24 C41 1.435(6)
C25 C26 1.527(7)
C25 N1 1.489(5)
C26 C27 1.364(6)
C26 C42 1.427(6)
C27 C28 1.517(6)
C27 C45 1.448(7)
C28 C29 1.555(7)
C28 O1 1.434(5)
C29 C30 1.381(6)
C29 C46 1.422(6)
C30 C31 1.534(7)
C30 C49 1.427(6)
C31 C32 1.527(6)
C31 O3 1.434(5)
C32 C33 1.377(6)
C32 C50 1.444(7)
C33 C34 1.525(7)
C33 C53 1.445(6)
C34 C35 1.537(6)
C34 O5 1.438(5)
C35 C36 1.362(6)
C35 C54 1.423(6)
C36 C37 1.436(6)
C37 C38 1.435(6)
C37 C56 1.409(6)
C38 C39 1.389(6)
C39 C40 1.427(6)
C39 C58 1.452(6)
C40 C41 1.381(6)
C40 C60 1.458(7)
C41 C42 1.453(6)
C42 C43 1.382(7)
C43 C44 1.453(7)
C43 C61 1.439(6)
C44 C45 1.381(6)
C44 C63 1.445(6)
C45 C46 1.439(6)
C46 C47 1.384(6)
C47 C48 1.436(6)
C47 C64 1.452(6)
C48 C49 1.380(7)
C48 C66 1.443(6)
C49 C50 1.446(6)
C50 C51 1.394(6)
C51 C52 1.420(7)
C51 C67 1.461(7)
C52 C53 1.387(7)
C52 C76 1.429(6)
C53 C54 1.462(6)
C54 C55 1.395(6)
C55 C56 1.438(6)
C55 C75 1.434(7)
C56 C57 1.427(7)
C57 C58 1.395(6)
C57 C74 1.455(7)
C58 C59 1.441(7)
C59 C60 1.441(6)
C59 C72 1.388(7)
C60 C61 1.384(7)
C61 C62 1.456(7)
C62 C63 1.447(6)
C62 C71 1.388(6)
C63 C64 1.378(6)
C64 C65 1.444(6)
C65 C66 1.444(6)
C65 C70 1.382(6)
C66 C67 1.390(6)
C67 C68 1.446(6)
C68 C69 1.397(6)
C68 C76 1.428(7)
C69 C70 1.442(7)
C69 C73 1.446(7)
C70 C71 1.439(6)
C71 C72 1.443(7)
C72 C73 1.470(6)
C73 C74 1.371(7)
C74 C75 1.450(6)
C75 C76 1.382(7)
O1 O2 1.482(4)
O3 O4 1.478(4)
O5 O6 1.465(4)
O7 O8 1.469(4)

loop_
_platon_squeeze_void_nr
_platon_squeeze_void_average_x
_platon_squeeze_void_average_y
_platon_squeeze_void_average_z
_platon_squeeze_void_volume
_platon_squeeze_void_count_electrons
_platon_squeeze_void_content
1 -0.207 0.381 0.105 160 30 ' '
2 0.207 0.619 0.895 160 30 ' '
3 0.293 0.119 0.605 160 30 ' '
4 0.114 0.339 0.874 23 2 ' '
5 0.385 0.839 0.625 23 2 ' '
6 0.707 0.881 0.395 160 30 ' '
7 0.614 0.161 0.374 23 2 ' '
8 0.885 0.661 0.125 23 2 ' '
